data_4078681
loop_
_publ_author_name
'Shi, Xiao-Chao'
'Jin, Guo-Xin'

_publ_section_title
;
 Synthesis and Characterization of Nickel(II) and Palladium(II) Complexes
 based on Tridentate [N--NP] and [N--NS] Ligands and Their Applications in
 Norbornene Polymerization
;
_journal_issue 13
_journal_name_full Organometallics
_journal_page_first 4748
_journal_paper_doi 10.1021/om3003202
_journal_volume 31
_journal_year 2012
_chemical_formula_sum 'C33 H28 Cl N2 P Pd'
_chemical_formula_weight 625.39
_chemical_name_systematic
; 
 ? 
;
_space_group_IT_number 14
_symmetry_cell_setting monoclinic
_symmetry_space_group_name_Hall '-P 2ybc'
_symmetry_space_group_name_H-M 'P 1 21/c 1'
_atom_sites_solution_hydrogens geom
_atom_sites_solution_primary direct
_atom_sites_solution_secondary difmap
_audit_creation_method SHELXL-97
_cell_angle_alpha 90.00
_cell_angle_beta 104.405(2)
_cell_angle_gamma 90.00
_cell_formula_units_Z 4
_cell_length_a 9.1849(9)
_cell_length_b 17.4421(16)
_cell_length_c 17.5158(16)
_cell_measurement_reflns_used 5065
_cell_measurement_temperature 173(2)
_cell_measurement_theta_max 27.66
_cell_measurement_theta_min 2.57
_cell_volume 2717.9(4)
_computing_cell_refinement 'Bruker SAINT'
_computing_data_collection 'Bruker APEX2'
_computing_data_reduction 'Bruker SAINT'
_computing_molecular_graphics 'Bruker SHELXTL'
_computing_publication_material 'Bruker SHELXTL'
_computing_structure_refinement 'SHELXL-97 (Sheldrick, 2008)'
_computing_structure_solution 'SHELXS-97 (Sheldrick, 2008)'
_diffrn_ambient_temperature 173(2)
_diffrn_measured_fraction_theta_full 0.992
_diffrn_measured_fraction_theta_max 0.992
_diffrn_measurement_device_type 'Bruker APEX-II CCD'
_diffrn_measurement_method '\f and \w scans'
_diffrn_radiation_monochromator graphite
_diffrn_radiation_source 'fine-focus sealed tube'
_diffrn_radiation_type MoK\a
_diffrn_radiation_wavelength 0.71073
_diffrn_reflns_av_R_equivalents 0.0428
_diffrn_reflns_av_sigmaI/netI 0.0481
_diffrn_reflns_limit_h_max 11
_diffrn_reflns_limit_h_min -12
_diffrn_reflns_limit_k_max 22
_diffrn_reflns_limit_k_min -18
_diffrn_reflns_limit_l_max 23
_diffrn_reflns_limit_l_min -22
_diffrn_reflns_number 19886
_diffrn_reflns_theta_full 27.91
_diffrn_reflns_theta_max 27.91
_diffrn_reflns_theta_min 1.67
_exptl_absorpt_coefficient_mu 0.866
_exptl_absorpt_correction_T_max 0.8739
_exptl_absorpt_correction_T_min 0.7873
_exptl_absorpt_correction_type multi-scan
_exptl_absorpt_process_details sadabs
_exptl_crystal_colour purple
_exptl_crystal_density_diffrn 1.528
_exptl_crystal_density_method 'not measured'
_exptl_crystal_description block
_exptl_crystal_F_000 1272
_exptl_crystal_size_max 0.29
_exptl_crystal_size_mid 0.17
_exptl_crystal_size_min 0.16
_refine_diff_density_max 0.549
_refine_diff_density_min -0.890
_refine_diff_density_rms 0.144
_refine_ls_extinction_method none
_refine_ls_goodness_of_fit_ref 0.864
_refine_ls_hydrogen_treatment constr
_refine_ls_matrix_type full
_refine_ls_number_parameters 345
_refine_ls_number_reflns 6438
_refine_ls_number_restraints 0
_refine_ls_restrained_S_all 0.864
_refine_ls_R_factor_all 0.0586
_refine_ls_R_factor_gt 0.0346
_refine_ls_shift/su_max 0.001
_refine_ls_shift/su_mean 0.000
_refine_ls_structure_factor_coef Fsqd
_refine_ls_weighting_details 'calc w=1/[\s^2^(Fo^2^)+(0.1000P)^2^+0.0903P] where P=(Fo^2^+2Fc^2^)/3'
_refine_ls_weighting_scheme calc
_refine_ls_wR_factor_gt 0.1008
_refine_ls_wR_factor_ref 0.1262
_reflns_number_gt 4842
_reflns_number_total 6438
_reflns_threshold_expression >2sigma(I)
_cod_data_source_file om3003202_si_002.cif
_cod_data_source_block 3a
_cod_depositor_comments
;
The following automatic conversions were performed:

'_symmetry_cell_setting' value 'Monoclinic' changed to 'monoclinic'
according to /home/saulius/struct/CIF-dictionaries/cif_core.dic
dictionary named 'cif_core.dic' version 2.4.2 from 2011-04-26.

Automatic conversion script
Id: cif_fix_values 1891 2012-01-12 08:04:46Z andrius 
;
_cod_original_sg_symbol_H-M P2(1)/c
_cod_database_code 4078681

loop_
_symmetry_equiv_pos_as_xyz
'x, y, z'
'-x, y+1/2, -z+1/2'
'-x, -y, -z'
'x, -y-1/2, z-1/2'

loop_
_atom_site_label
_atom_site_type_symbol
_atom_site_fract_x
_atom_site_fract_y
_atom_site_fract_z
_atom_site_U_iso_or_equiv
_atom_site_adp_type
_atom_site_occupancy
_atom_site_symmetry_multiplicity
_atom_site_calc_flag
_atom_site_refinement_flags
Pd1 Pd 0.09014(3) 0.205872(14) 0.878869(14) 0.02038(10) Uani 1 1 d .
P1 P -0.05642(9) 0.10812(5) 0.82877(5) 0.02112(18) Uani 1 1 d .
Cl1 Cl 0.08991(11) 0.16038(5) 1.00296(5) 0.0307(2) Uani 1 1 d .
N1 N 0.2346(3) 0.29618(16) 0.92004(17) 0.0231(6) Uani 1 1 d .
N2 N 0.0756(3) 0.23431(17) 0.76556(16) 0.0219(6) Uani 1 1 d .
C1 C 0.3069(4) 0.3375(2) 0.8758(2) 0.0257(7) Uani 1 1 d .
C2 C 0.4121(4) 0.3957(2) 0.9103(2) 0.0330(8) Uani 1 1 d .
H2 H 0.4243 0.4079 0.9644 0.040 Uiso 1 1 calc R
C3 C 0.4957(4) 0.4344(2) 0.8686(3) 0.0389(9) Uani 1 1 d .
H3 H 0.5661 0.4717 0.8945 0.047 Uiso 1 1 calc R
C4 C 0.4795(5) 0.4200(3) 0.7882(3) 0.0434(10) Uani 1 1 d .
H4 H 0.5406 0.4457 0.7598 0.052 Uiso 1 1 calc R
C5 C 0.3745(5) 0.3685(2) 0.7519(2) 0.0370(9) Uani 1 1 d .
H5 H 0.3605 0.3602 0.6970 0.044 Uiso 1 1 calc R
C6 C 0.2845(4) 0.3262(2) 0.7925(2) 0.0278(7) Uani 1 1 d .
C7 C 0.1730(4) 0.2794(2) 0.7443(2) 0.0266(7) Uani 1 1 d .
H7 H 0.1679 0.2808 0.6895 0.032 Uiso 1 1 calc R
C8 C -0.0365(4) 0.1968(2) 0.7042(2) 0.0254(7) Uani 1 1 d .
C9 C -0.0727(4) 0.2188(2) 0.6253(2) 0.0322(8) Uani 1 1 d .
H9 H -0.0233 0.2613 0.6089 0.039 Uiso 1 1 calc R
C10 C -0.1805(4) 0.1789(3) 0.5709(2) 0.0359(9) Uani 1 1 d .
H10 H -0.2033 0.1941 0.5171 0.043 Uiso 1 1 calc R
C11 C -0.2559(4) 0.1175(3) 0.5924(2) 0.0377(9) Uani 1 1 d .
H11 H -0.3291 0.0906 0.5539 0.045 Uiso 1 1 calc R
C12 C -0.2237(4) 0.0955(2) 0.6708(2) 0.0333(8) Uani 1 1 d .
H12 H -0.2760 0.0539 0.6867 0.040 Uiso 1 1 calc R
C13 C -0.1141(4) 0.1349(2) 0.72626(19) 0.0238(7) Uani 1 1 d .
C14 C 0.2536(4) 0.3203(2) 1.0001(2) 0.0242(7) Uani 1 1 d .
C15 C 0.3703(4) 0.2892(2) 1.0602(2) 0.0311(8) Uani 1 1 d .
C16 C 0.3908(4) 0.3180(3) 1.1359(2) 0.0370(9) Uani 1 1 d .
H16 H 0.4696 0.2980 1.1769 0.044 Uiso 1 1 calc R
C17 C 0.3001(5) 0.3746(2) 1.1530(2) 0.0377(9) Uani 1 1 d .
H17 H 0.3182 0.3946 1.2050 0.045 Uiso 1 1 calc R
C18 C 0.1823(5) 0.4024(2) 1.0942(2) 0.0365(9) Uani 1 1 d .
H18 H 0.1173 0.4402 1.1066 0.044 Uiso 1 1 calc R
C19 C 0.1579(4) 0.3759(2) 1.0173(2) 0.0281(7) Uani 1 1 d .
C20 C 0.4683(5) 0.2274(3) 1.0403(3) 0.0470(11) Uani 1 1 d .
H20A H 0.5433 0.2120 1.0881 0.070 Uiso 1 1 calc R
H20B H 0.5194 0.2467 1.0013 0.070 Uiso 1 1 calc R
H20C H 0.4062 0.1830 1.0186 0.070 Uiso 1 1 calc R
C21 C 0.0292(5) 0.4058(2) 0.9527(2) 0.0406(10) Uani 1 1 d .
H21A H 0.0689 0.4375 0.9163 0.061 Uiso 1 1 calc R
H21B H -0.0379 0.4367 0.9759 0.061 Uiso 1 1 calc R
H21C H -0.0269 0.3625 0.9238 0.061 Uiso 1 1 calc R
C22 C 0.0415(4) 0.01751(19) 0.83097(19) 0.0221(7) Uani 1 1 d .
C23 C 0.0594(5) -0.0154(2) 0.7616(2) 0.0348(9) Uani 1 1 d .
H23 H 0.0147 0.0080 0.7124 0.042 Uiso 1 1 calc R
C24 C 0.1417(5) -0.0818(3) 0.7638(2) 0.0412(10) Uani 1 1 d .
H24 H 0.1522 -0.1045 0.7162 0.049 Uiso 1 1 calc R
C25 C 0.2089(4) -0.1153(2) 0.8353(2) 0.0339(8) Uani 1 1 d .
H25 H 0.2657 -0.1610 0.8368 0.041 Uiso 1 1 calc R
C26 C 0.1942(4) -0.0829(2) 0.9040(2) 0.0347(9) Uani 1 1 d .
H26 H 0.2418 -0.1059 0.9530 0.042 Uiso 1 1 calc R
C27 C 0.1105(4) -0.0169(2) 0.9028(2) 0.0298(8) Uani 1 1 d .
H27 H 0.0999 0.0050 0.9507 0.036 Uiso 1 1 calc R
C28 C -0.2301(4) 0.0913(2) 0.8579(2) 0.0254(7) Uani 1 1 d .
C29 C -0.3315(4) 0.1519(2) 0.8493(2) 0.0342(8) Uani 1 1 d .
H29 H -0.3057 0.2005 0.8320 0.041 Uiso 1 1 calc R
C30 C -0.4704(4) 0.1413(3) 0.8658(2) 0.0407(10) Uani 1 1 d .
H30 H -0.5406 0.1823 0.8587 0.049 Uiso 1 1 calc R
C31 C -0.5059(4) 0.0712(3) 0.8926(2) 0.0404(10) Uani 1 1 d .
H31 H -0.6010 0.0641 0.9038 0.048 Uiso 1 1 calc R
C32 C -0.4058(4) 0.0119(2) 0.9032(2) 0.0346(9) Uani 1 1 d .
H32 H -0.4305 -0.0359 0.9228 0.041 Uiso 1 1 calc R
C33 C -0.2674(4) 0.0214(2) 0.8852(2) 0.0292(8) Uani 1 1 d .
H33 H -0.1986 -0.0202 0.8917 0.035 Uiso 1 1 calc R

loop_
_atom_site_aniso_label
_atom_site_aniso_U_11
_atom_site_aniso_U_22
_atom_site_aniso_U_33
_atom_site_aniso_U_23
_atom_site_aniso_U_13
_atom_site_aniso_U_12
Pd1 0.02439(14) 0.02047(15) 0.01786(14) 0.00122(10) 0.00822(10) -0.00019(9)
P1 0.0234(4) 0.0226(4) 0.0180(4) 0.0010(3) 0.0062(3) 0.0002(3)
Cl1 0.0450(5) 0.0288(5) 0.0206(4) 0.0003(3) 0.0127(4) -0.0066(4)
N1 0.0257(14) 0.0244(15) 0.0212(14) 0.0025(11) 0.0094(11) -0.0005(11)
N2 0.0230(13) 0.0259(15) 0.0191(14) 0.0012(11) 0.0094(11) 0.0024(11)
C1 0.0247(16) 0.0236(18) 0.0297(18) 0.0080(14) 0.0085(14) 0.0031(13)
C2 0.0275(17) 0.037(2) 0.033(2) 0.0092(16) 0.0048(15) -0.0044(15)
C3 0.0307(19) 0.040(2) 0.044(2) 0.0126(19) 0.0057(17) -0.0087(17)
C4 0.036(2) 0.050(3) 0.049(3) 0.015(2) 0.0206(19) -0.0068(19)
C5 0.043(2) 0.041(2) 0.033(2) 0.0093(17) 0.0201(17) 0.0021(18)
C6 0.0274(17) 0.0273(18) 0.0328(19) 0.0034(15) 0.0153(15) 0.0042(14)
C7 0.0325(18) 0.0275(19) 0.0217(17) 0.0041(14) 0.0103(14) 0.0065(14)
C8 0.0320(17) 0.0255(18) 0.0194(17) 0.0005(13) 0.0081(14) 0.0071(14)
C9 0.036(2) 0.038(2) 0.0239(19) 0.0066(15) 0.0090(16) 0.0078(15)
C10 0.040(2) 0.047(2) 0.0190(17) 0.0033(17) 0.0037(15) 0.0104(18)
C11 0.0284(18) 0.056(3) 0.0248(18) -0.0038(18) -0.0005(15) 0.0080(18)
C12 0.0340(19) 0.038(2) 0.0254(18) -0.0009(16) 0.0027(15) 0.0009(16)
C13 0.0217(15) 0.0302(19) 0.0202(16) 0.0027(13) 0.0066(12) 0.0072(13)
C14 0.0274(16) 0.0241(17) 0.0201(16) 0.0008(13) 0.0041(13) -0.0073(13)
C15 0.0278(17) 0.035(2) 0.0286(19) 0.0063(15) 0.0043(15) -0.0053(15)
C16 0.035(2) 0.044(2) 0.0250(19) 0.0087(17) -0.0052(15) -0.0107(17)
C17 0.051(2) 0.039(2) 0.0217(18) -0.0011(16) 0.0080(17) -0.0169(19)
C18 0.054(2) 0.027(2) 0.030(2) -0.0017(16) 0.0142(18) -0.0044(17)
C19 0.0346(18) 0.0247(18) 0.0257(17) 0.0018(14) 0.0089(14) -0.0045(14)
C20 0.038(2) 0.050(3) 0.048(3) 0.005(2) 0.0014(19) 0.010(2)
C21 0.051(2) 0.037(2) 0.030(2) 0.0009(17) 0.0045(18) 0.0143(19)
C22 0.0223(15) 0.0224(17) 0.0216(16) 0.0010(13) 0.0055(12) -0.0009(12)
C23 0.043(2) 0.034(2) 0.0268(19) 0.0017(16) 0.0076(16) 0.0109(17)
C24 0.051(2) 0.044(2) 0.029(2) -0.0055(18) 0.0108(18) 0.0162(19)
C25 0.0290(18) 0.032(2) 0.039(2) -0.0015(17) 0.0059(16) 0.0079(15)
C26 0.0339(19) 0.034(2) 0.031(2) 0.0044(16) -0.0004(16) 0.0048(16)
C27 0.0311(18) 0.034(2) 0.0236(17) 0.0018(15) 0.0062(14) 0.0052(15)
C28 0.0247(16) 0.0315(19) 0.0204(16) -0.0020(14) 0.0065(13) 0.0001(13)
C29 0.0338(19) 0.033(2) 0.040(2) 0.0066(17) 0.0172(17) 0.0062(16)
C30 0.0292(19) 0.059(3) 0.036(2) 0.0029(19) 0.0133(16) 0.0147(18)
C31 0.0275(19) 0.064(3) 0.031(2) -0.004(2) 0.0101(16) -0.0030(18)
C32 0.0340(19) 0.043(2) 0.0306(19) -0.0029(17) 0.0148(16) -0.0124(16)
C33 0.0275(17) 0.034(2) 0.0279(18) -0.0012(15) 0.0108(14) -0.0009(15)

loop_
_atom_type_symbol
_atom_type_description
_atom_type_scat_dispersion_real
_atom_type_scat_dispersion_imag
_atom_type_scat_source
C C 0.0033 0.0016 'International Tables Vol C Tables 4.2.6.8 and 6.1.1.4'
H H 0.0000 0.0000 'International Tables Vol C Tables 4.2.6.8 and 6.1.1.4'
N N 0.0061 0.0033 'International Tables Vol C Tables 4.2.6.8 and 6.1.1.4'
P P 0.1023 0.0942 'International Tables Vol C Tables 4.2.6.8 and 6.1.1.4'
Cl Cl 0.1484 0.1585 'International Tables Vol C Tables 4.2.6.8 and 6.1.1.4'
Pd Pd -0.9988 1.0072 'International Tables Vol C Tables 4.2.6.8 and 6.1.1.4'

loop_
_geom_angle_atom_site_label_1
_geom_angle_atom_site_label_2
_geom_angle_atom_site_label_3
_geom_angle
N2 Pd1 N1 92.04(11)
N2 Pd1 P1 85.09(9)
N1 Pd1 P1 176.27(8)
N2 Pd1 Cl1 173.11(9)
N1 Pd1 Cl1 94.81(8)
P1 Pd1 Cl1 88.03(3)
C13 P1 C22 105.59(16)
C13 P1 C28 105.13(16)
C22 P1 C28 108.57(16)
C13 P1 Pd1 101.19(12)
C22 P1 Pd1 114.41(11)
C28 P1 Pd1 120.21(12)
C1 N1 C14 116.7(3)
C1 N1 Pd1 124.8(2)
C14 N1 Pd1 118.4(2)
C7 N2 C8 118.0(3)
C7 N2 Pd1 122.9(2)
C8 N2 Pd1 118.7(2)
N1 C1 C2 120.9(3)
N1 C1 C6 123.0(3)
C2 C1 C6 116.1(3)
C3 C2 C1 122.4(4)
C2 C3 C4 121.2(4)
C5 C4 C3 118.3(4)
C4 C5 C6 123.0(4)
C7 C6 C5 115.2(3)
C7 C6 C1 125.9(3)
C5 C6 C1 118.8(3)
N2 C7 C6 128.3(3)
C9 C8 C13 118.3(3)
C9 C8 N2 124.2(3)
C13 C8 N2 117.4(3)
C10 C9 C8 119.9(4)
C11 C10 C9 121.8(4)
C10 C11 C12 119.3(4)
C11 C12 C13 119.6(4)
C12 C13 C8 121.1(3)
C12 C13 P1 123.3(3)
C8 C13 P1 115.6(3)
C19 C14 C15 120.7(3)
C19 C14 N1 119.1(3)
C15 C14 N1 120.2(3)
C16 C15 C14 118.2(4)
C16 C15 C20 122.4(4)
C14 C15 C20 119.5(4)
C17 C16 C15 121.6(4)
C16 C17 C18 119.6(4)
C17 C18 C19 120.9(4)
C18 C19 C14 118.9(3)
C18 C19 C21 121.3(4)
C14 C19 C21 119.8(3)
C23 C22 C27 118.9(3)
C23 C22 P1 120.5(3)
C27 C22 P1 120.4(3)
C24 C23 C22 120.4(4)
C23 C24 C25 120.0(4)
C26 C25 C24 120.3(4)
C25 C26 C27 120.5(4)
C26 C27 C22 120.0(4)
C33 C28 C29 119.4(3)
C33 C28 P1 123.4(3)
C29 C28 P1 117.2(3)
C30 C29 C28 120.0(4)
C31 C30 C29 119.8(4)
C32 C31 C30 120.6(4)
C31 C32 C33 120.0(4)
C28 C33 C32 120.1(4)

loop_
_geom_bond_atom_site_label_1
_geom_bond_atom_site_label_2
_geom_bond_distance
Pd1 N2 2.018(3)
Pd1 N1 2.070(3)
Pd1 P1 2.2140(9)
Pd1 Cl1 2.3143(9)
P1 C13 1.803(3)
P1 C22 1.814(3)
P1 C28 1.816(4)
N1 C1 1.348(4)
N1 C14 1.433(4)
N2 C7 1.314(5)
N2 C8 1.447(4)
C1 C2 1.429(5)
C1 C6 1.435(5)
C2 C3 1.362(5)
C3 C4 1.402(6)
C4 C5 1.355(6)
C5 C6 1.423(5)
C6 C7 1.412(5)
C8 C9 1.393(5)
C8 C13 1.400(5)
C9 C10 1.380(6)
C10 C11 1.376(6)
C11 C12 1.386(5)
C12 C13 1.393(5)
C14 C19 1.392(5)
C14 C15 1.410(5)
C15 C16 1.386(6)
C15 C20 1.500(6)
C16 C17 1.373(6)
C17 C18 1.383(6)
C18 C19 1.388(5)
C19 C21 1.512(5)
C22 C23 1.390(5)
C22 C27 1.396(5)
C23 C24 1.378(5)
C24 C25 1.381(5)
C25 C26 1.366(6)
C26 C27 1.381(5)
C28 C33 1.383(5)
C28 C29 1.392(5)
C29 C30 1.389(5)
C30 C31 1.377(6)
C31 C32 1.367(6)
C32 C33 1.393(5)
